data_7010423
loop_
_publ_author_name
'Liddle, Stephen T.'
'Clegg, William'

_publ_section_title
;
 Cation-induced structural variations in the alkali metal derivatives
 of 2-trimethylsilylaminopyridine: synthesis and X-ray structures of
 complexes for all five metals Li--Cs with 12-crown-4&#x200A;&#x2020;
;
_journal_issue 4
_journal_name_full 'Journal of the Chemical Society, Dalton Transactions'
_journal_page_first 402
_journal_paper_doi 10.1039/b008852h
_journal_year 2001
_chemical_formula_sum 'C46 H74 K2 N4 O8 Si2'
_chemical_formula_weight 945.47
_space_group_IT_number 2
_symmetry_cell_setting triclinic
_symmetry_space_group_name_Hall '-P 1'
_symmetry_space_group_name_H-M 'P -1'
_atom_sites_solution_hydrogens geom
_atom_sites_solution_primary direct
_atom_sites_solution_secondary difmap
_audit_creation_method SHELXL-97
_cell_angle_alpha 71.065(2)
_cell_angle_beta 88.749(2)
_cell_angle_gamma 72.796(2)
_cell_formula_units_Z 1
_cell_length_a 10.5289(7)
_cell_length_b 11.6308(8)
_cell_length_c 11.9792(8)
_cell_measurement_reflns_used 9231
_cell_measurement_temperature 160(2)
_cell_measurement_theta_max 28.59
_cell_measurement_theta_min 2.35
_cell_volume 1321.03(16)
_computing_cell_refinement 'Bruker SAINT'
_computing_data_collection 'Bruker SMART'
_computing_data_reduction 'Bruker SAINT'
_computing_molecular_graphics 'Bruker SHELXTL'
_computing_publication_material 'Bruker SHELXTL and local programs'
_computing_structure_refinement 'Bruker SHELXTL'
_computing_structure_solution 'Bruker SHELXTL'
_diffrn_ambient_temperature 160(2)
_diffrn_measured_fraction_theta_full 0.986
_diffrn_measured_fraction_theta_max 0.893
_diffrn_measurement_device_type 'Bruker SMART 1K CCD diffractometer'
_diffrn_measurement_method '\w rotation with narrow frames'
_diffrn_radiation_monochromator graphite
_diffrn_radiation_source 'sealed tube'
_diffrn_radiation_type MoK\a
_diffrn_radiation_wavelength 0.71073
_diffrn_reflns_av_R_equivalents 0.0323
_diffrn_reflns_av_sigmaI/netI 0.0652
_diffrn_reflns_limit_h_max 13
_diffrn_reflns_limit_h_min -14
_diffrn_reflns_limit_k_max 15
_diffrn_reflns_limit_k_min -15
_diffrn_reflns_limit_l_max 15
_diffrn_reflns_limit_l_min -16
_diffrn_reflns_number 11488
_diffrn_reflns_theta_full 26.00
_diffrn_reflns_theta_max 28.59
_diffrn_reflns_theta_min 1.80
_diffrn_standards_decay_% 0
_diffrn_standards_number 0
_exptl_absorpt_coefficient_mu 0.275
_exptl_absorpt_correction_T_max 0.888
_exptl_absorpt_correction_T_min 0.590
_exptl_absorpt_correction_type multi-scan
_exptl_crystal_colour yellow
_exptl_crystal_density_diffrn 1.188
_exptl_crystal_density_method 'not measured'
_exptl_crystal_description block
_exptl_crystal_F_000 508
_exptl_crystal_size_max 0.62
_exptl_crystal_size_mid 0.54
_exptl_crystal_size_min 0.52
_refine_diff_density_max 1.123
_refine_diff_density_min -0.481
_refine_diff_density_rms 0.064
_refine_ls_extinction_coef 0.002(2)
_refine_ls_extinction_expression Fc^*^=kFc[1+0.001xFc^2^\l^3^/sin(2\q)]^-1/4^
_refine_ls_extinction_method SHELXL
_refine_ls_goodness_of_fit_ref 0.950
_refine_ls_hydrogen_treatment constr
_refine_ls_matrix_type full
_refine_ls_number_parameters 285
_refine_ls_number_reflns 6034
_refine_ls_number_restraints 28
_refine_ls_restrained_S_all 0.980
_refine_ls_R_factor_all 0.0717
_refine_ls_R_factor_gt 0.0564
_refine_ls_shift/su_max 0.001
_refine_ls_shift/su_mean 0.000
_refine_ls_structure_factor_coef Fsqd
_refine_ls_weighting_details 'calc w=1/[\s^2^(Fo^2^)+(0.0892P)^2^+0.0000P] where P=(Fo^2^+2Fc^2^)/3'
_refine_ls_weighting_scheme calc
_refine_ls_wR_factor_gt 0.1484
_refine_ls_wR_factor_ref 0.1547
_reflns_number_gt 4086
_reflns_number_total 6034
_reflns_threshold_expression I>2\s(I)
_cod_data_source_file b008852h.txt
_cod_data_source_block 4
_cod_original_cell_volume 1321.03(15)
_cod_original_sg_symbol_H-M P-1
_cod_database_code 7010423

loop_
_symmetry_equiv_pos_as_xyz
'x, y, z'
'-x, -y, -z'

loop_
_atom_site_label
_atom_site_type_symbol
_atom_site_fract_x
_atom_site_fract_y
_atom_site_fract_z
_atom_site_U_iso_or_equiv
_atom_site_adp_type
_atom_site_occupancy
_atom_site_symmetry_multiplicity
_atom_site_calc_flag
_atom_site_refinement_flags
_atom_site_disorder_assembly
_atom_site_disorder_group
K1 K 0.59113(5) 0.56218(5) 0.56475(5) 0.02891(16) Uani 1 1 d . . .
N1 N 0.68630(19) 0.32989(18) 0.51317(17) 0.0286(4) Uani 1 1 d . . .
N2 N 0.55271(19) 0.31762(18) 0.66894(17) 0.0295(4) Uani 1 1 d . . .
C1 C 0.7845(2) 0.2739(2) 0.4571(2) 0.0337(6) Uani 1 1 d . . .
H1 H 0.8052 0.3261 0.3843 0.040 Uiso 1 1 calc R . .
C2 C 0.8577(2) 0.1464(2) 0.4970(2) 0.0381(6) Uani 1 1 d . . .
H2 H 0.9259 0.1115 0.4534 0.046 Uiso 1 1 calc R . .
C3 C 0.8274(3) 0.0717(2) 0.6035(2) 0.0376(6) Uani 1 1 d . . .
H3 H 0.8762 -0.0164 0.6349 0.045 Uiso 1 1 calc R . .
C4 C 0.7273(3) 0.1240(2) 0.6641(2) 0.0343(6) Uani 1 1 d . . .
H4 H 0.7071 0.0717 0.7371 0.041 Uiso 1 1 calc R . .
C5 C 0.6531(2) 0.2568(2) 0.6184(2) 0.0268(5) Uani 1 1 d . . .
Si1 Si 0.47877(7) 0.25322(6) 0.79011(6) 0.0341(2) Uani 1 1 d . . .
C6 C 0.5873(3) 0.1799(3) 0.9328(2) 0.0549(8) Uani 1 1 d . . .
H6A H 0.6598 0.1057 0.9293 0.082 Uiso 1 1 calc R . .
H6B H 0.5339 0.1527 0.9985 0.082 Uiso 1 1 calc R . .
H6C H 0.6250 0.2428 0.9452 0.082 Uiso 1 1 calc R . .
C7 C 0.4106(4) 0.1256(3) 0.7786(3) 0.0643(9) Uani 1 1 d . . .
H7A H 0.3658 0.1522 0.6995 0.096 Uiso 1 1 calc R . .
H7B H 0.3465 0.1117 0.8383 0.096 Uiso 1 1 calc R . .
H7C H 0.4838 0.0462 0.7922 0.096 Uiso 1 1 calc R . .
C8 C 0.3359(3) 0.3865(3) 0.8058(3) 0.0507(8) Uani 1 1 d . . .
H8A H 0.3680 0.4574 0.8060 0.076 Uiso 1 1 calc R . .
H8B H 0.2963 0.3563 0.8803 0.076 Uiso 1 1 calc R . .
H8C H 0.2685 0.4156 0.7393 0.076 Uiso 1 1 calc R . .
O1 O 0.7575(3) 0.5279(3) 0.8026(3) 0.0795(8) Uani 1 1 d . . .
O2 O 0.8628(2) 0.5291(4) 0.5864(3) 0.0997(11) Uani 1 1 d . . .
O3 O 0.6705(3) 0.7740(2) 0.5569(2) 0.0728(7) Uani 1 1 d . . .
O4 O 0.4969(2) 0.6892(2) 0.72833(19) 0.0554(6) Uani 1 1 d . . .
C9 C 0.8365(5) 0.4153(5) 0.7890(5) 0.1158(19) Uani 1 1 d U . .
H9A H 0.7811 0.3730 0.7612 0.139 Uiso 1 1 calc R . .
H9B H 0.8864 0.3560 0.8650 0.139 Uiso 1 1 calc R . .
C10 C 0.9299(4) 0.4523(7) 0.6996(5) 0.150(3) Uani 1 1 d U . .
H10A H 0.9796 0.4999 0.7266 0.180 Uiso 1 1 calc R . .
H10B H 0.9954 0.3742 0.6931 0.180 Uiso 1 1 calc R . .
C11 C 0.8726(6) 0.6602(7) 0.5166(6) 0.154(2) Uani 1 1 d U . .
H11A H 0.9683 0.6545 0.5145 0.184 Uiso 1 1 calc R . .
H11B H 0.8368 0.6823 0.4341 0.184 Uiso 1 1 calc R . .
C12 C 0.8082(6) 0.7603(7) 0.5565(6) 0.149(2) Uani 1 1 d U . .
H12A H 0.8223 0.8402 0.5040 0.178 Uiso 1 1 calc R . .
H12B H 0.8455 0.7430 0.6375 0.178 Uiso 1 1 calc R . .
C13 C 0.6120(5) 0.8425(4) 0.6335(4) 0.0810(12) Uani 1 1 d U . .
H13A H 0.5977 0.9349 0.5936 0.097 Uiso 1 1 calc R . .
H13B H 0.6721 0.8138 0.7062 0.097 Uiso 1 1 calc R . .
C14 C 0.4850(4) 0.8196(3) 0.6641(4) 0.0771(11) Uani 1 1 d U . .
H14A H 0.4408 0.8728 0.7122 0.093 Uiso 1 1 calc R . .
H14B H 0.4270 0.8474 0.5903 0.093 Uiso 1 1 calc R . .
C15 C 0.5523(4) 0.6419(4) 0.8458(3) 0.0701(10) Uani 1 1 d U . .
H15A H 0.4807 0.6365 0.9005 0.084 Uiso 1 1 calc R . .
H15B H 0.5970 0.7006 0.8593 0.084 Uiso 1 1 calc R . .
C16 C 0.6466(4) 0.5182(4) 0.8690(3) 0.0695(10) Uani 1 1 d U . .
H16A H 0.6763 0.4801 0.9545 0.083 Uiso 1 1 calc R . .
H16B H 0.6043 0.4619 0.8476 0.083 Uiso 1 1 calc R . .
C17 C 1.0638(3) -0.1226(3) 0.8535(2) 0.0455(7) Uani 1 1 d . . .
C18 C 0.9465(3) -0.1030(3) 0.9102(3) 0.0476(7) Uani 1 1 d . . .
H18 H 0.9095 -0.0248 0.9250 0.057 Uiso 1 1 calc R . .
C19 C 0.8834(3) -0.1956(3) 0.9452(3) 0.0535(8) Uani 1 1 d . . .
H19 H 0.8025 -0.1804 0.9825 0.064 Uiso 1 1 calc R . .
C20 C 0.9372(3) -0.3102(3) 0.9262(3) 0.0569(8) Uani 1 1 d . . .
H20 H 0.8935 -0.3741 0.9499 0.068 Uiso 1 1 calc R . .
C21 C 1.0551(3) -0.3316(3) 0.8725(3) 0.0561(8) Uani 1 1 d . . .
H21 H 1.0935 -0.4109 0.8601 0.067 Uiso 1 1 calc R . .
C22 C 1.1170(3) -0.2386(3) 0.8370(3) 0.0511(8) Uani 1 1 d . . .
H22 H 1.1982 -0.2546 0.8002 0.061 Uiso 1 1 calc R . .
C23 C 1.1275(4) -0.0180(4) 0.8083(3) 0.0757(11) Uani 1 1 d . . .
H23A H 1.2195 -0.0486 0.8436 0.114 Uiso 1 1 calc R . .
H23B H 1.0770 0.0561 0.8300 0.114 Uiso 1 1 calc R . .
H23C H 1.1275 0.0066 0.7220 0.114 Uiso 1 1 calc R . .

loop_
_atom_site_aniso_label
_atom_site_aniso_U_11
_atom_site_aniso_U_22
_atom_site_aniso_U_33
_atom_site_aniso_U_23
_atom_site_aniso_U_13
_atom_site_aniso_U_12
K1 0.0223(3) 0.0314(3) 0.0347(3) -0.0141(2) 0.0011(2) -0.0072(2)
N1 0.0233(10) 0.0286(10) 0.0302(10) -0.0093(8) 0.0046(8) -0.0034(8)
N2 0.0264(10) 0.0260(10) 0.0321(11) -0.0088(8) 0.0075(8) -0.0037(8)
C1 0.0229(12) 0.0390(13) 0.0380(14) -0.0143(11) 0.0084(10) -0.0064(10)
C2 0.0246(13) 0.0408(14) 0.0464(16) -0.0204(12) 0.0070(11) 0.0001(11)
C3 0.0311(14) 0.0283(12) 0.0446(15) -0.0131(11) -0.0018(11) 0.0050(10)
C4 0.0359(14) 0.0271(12) 0.0324(13) -0.0069(10) 0.0037(11) -0.0023(10)
C5 0.0232(11) 0.0273(11) 0.0288(12) -0.0106(10) 0.0001(9) -0.0044(9)
Si1 0.0366(4) 0.0284(4) 0.0341(4) -0.0081(3) 0.0130(3) -0.0085(3)
C6 0.071(2) 0.0465(17) 0.0321(15) -0.0070(13) 0.0092(14) -0.0031(16)
C7 0.079(2) 0.060(2) 0.066(2) -0.0192(17) 0.0251(19) -0.0424(19)
C8 0.0419(17) 0.0462(16) 0.0567(19) -0.0139(14) 0.0249(14) -0.0079(13)
O1 0.0561(16) 0.0889(19) 0.107(2) -0.0567(17) -0.0008(15) -0.0140(14)
O2 0.0347(13) 0.169(3) 0.148(3) -0.116(3) 0.0278(16) -0.0385(17)
O3 0.0720(17) 0.0796(17) 0.0763(17) -0.0140(14) 0.0089(14) -0.0502(14)
O4 0.0621(14) 0.0554(13) 0.0587(14) -0.0334(11) 0.0114(11) -0.0169(11)
C9 0.091(3) 0.116(4) 0.121(4) -0.075(3) -0.053(3) 0.041(3)
C10 0.038(2) 0.260(6) 0.161(5) -0.152(5) -0.035(3) 0.037(3)
C11 0.109(4) 0.263(7) 0.216(6) -0.173(5) 0.110(4) -0.144(5)
C12 0.120(4) 0.237(7) 0.186(5) -0.121(5) 0.089(4) -0.144(5)
C13 0.104(3) 0.051(2) 0.099(3) -0.031(2) -0.007(2) -0.033(2)
C14 0.075(3) 0.054(2) 0.114(3) -0.050(2) -0.001(2) -0.0127(18)
C15 0.071(2) 0.099(3) 0.0500(19) -0.0360(19) 0.0142(17) -0.028(2)
C16 0.079(3) 0.079(2) 0.053(2) -0.0103(18) -0.0031(18) -0.039(2)
C17 0.0399(16) 0.0591(18) 0.0353(15) -0.0077(13) -0.0046(12) -0.0201(14)
C18 0.0427(17) 0.0464(16) 0.0465(17) -0.0125(14) 0.0007(13) -0.0063(13)
C19 0.0343(16) 0.063(2) 0.0552(19) -0.0124(16) 0.0080(14) -0.0113(14)
C20 0.055(2) 0.0542(19) 0.059(2) -0.0079(16) -0.0033(16) -0.0254(16)
C21 0.057(2) 0.0524(19) 0.057(2) -0.0249(16) -0.0029(16) -0.0068(16)
C22 0.0367(16) 0.074(2) 0.0384(16) -0.0208(15) 0.0029(12) -0.0086(15)
C23 0.072(3) 0.100(3) 0.066(2) -0.017(2) 0.0062(19) -0.053(2)

loop_
_atom_type_symbol
_atom_type_description
_atom_type_scat_dispersion_real
_atom_type_scat_dispersion_imag
_atom_type_scat_source
C C 0.0033 0.0016 'International Tables Vol C Tables 4.2.6.8 and 6.1.1.4'
H H 0.0000 0.0000 'International Tables Vol C Tables 4.2.6.8 and 6.1.1.4'
N N 0.0061 0.0033 'International Tables Vol C Tables 4.2.6.8 and 6.1.1.4'
O O 0.0106 0.0060 'International Tables Vol C Tables 4.2.6.8 and 6.1.1.4'
Si Si 0.0817 0.0704 'International Tables Vol C Tables 4.2.6.8 and 6.1.1.4'
K K 0.2009 0.2494 'International Tables Vol C Tables 4.2.6.8 and 6.1.1.4'

loop_
_geom_angle_atom_site_label_1
_geom_angle_atom_site_label_2
_geom_angle_atom_site_label_3
_geom_angle
_geom_angle_site_symmetry_1
_geom_angle_site_symmetry_3
_geom_angle_publ_flag
O2 K1 O3 62.22(9) . . ?
O2 K1 O4 101.36(7) . . ?
O3 K1 O4 60.98(7) . . ?
O2 K1 N1 81.56(8) . . ?
O3 K1 N1 140.04(7) . . ?
O4 K1 N1 149.48(6) . . ?
O2 K1 N2 107.74(9) . . ?
O3 K1 N2 156.76(7) . . ?
O4 K1 N2 104.02(6) . . ?
N1 K1 N2 47.60(5) . . ?
O2 K1 N1 161.74(10) . 2_666 ?
O3 K1 N1 103.54(7) . 2_666 ?
O4 K1 N1 79.07(6) . 2_666 ?
N1 K1 N1 107.48(5) . 2_666 ?
N2 K1 N1 89.64(6) . 2_666 ?
O2 K1 N2 119.29(9) . 2_666 ?
O3 K1 N2 94.53(7) . 2_666 ?
O4 K1 N2 114.85(6) . 2_666 ?
N1 K1 N2 88.67(6) . 2_666 ?
N2 K1 N2 108.34(5) . 2_666 ?
N1 K1 N2 47.08(5) 2_666 2_666 ?
O2 K1 O1 54.83(8) . . ?
O3 K1 O1 65.64(8) . . ?
O4 K1 O1 54.61(7) . . ?
N1 K1 O1 107.87(6) . . ?
N2 K1 O1 91.31(7) . . ?
N1 K1 O1 132.38(6) 2_666 . ?
N2 K1 O1 160.03(7) 2_666 . ?
C1 N1 C5 118.98(19) . . ?
C1 N1 K1 138.85(16) . . ?
C5 N1 K1 94.26(13) . . ?
C1 N1 K1 127.23(16) . 2_666 ?
C5 N1 K1 88.83(13) . 2_666 ?
K1 N1 K1 72.52(5) . 2_666 ?
C5 N2 Si1 127.71(16) . . ?
C5 N2 K1 94.95(14) . . ?
Si1 N2 K1 133.43(10) . . ?
C5 N2 K1 87.30(13) . 2_666 ?
Si1 N2 K1 121.57(10) . 2_666 ?
K1 N2 K1 71.66(5) . 2_666 ?
N1 C1 C2 125.0(2) . . ?
C1 C2 C3 116.9(2) . . ?
C4 C3 C2 120.4(2) . . ?
C3 C4 C5 120.6(2) . . ?
N2 C5 N1 116.19(19) . . ?
N2 C5 C4 125.7(2) . . ?
N1 C5 C4 118.1(2) . . ?
N2 Si1 C8 106.38(11) . . ?
N2 Si1 C7 113.95(13) . . ?
C8 Si1 C7 107.84(16) . . ?
N2 Si1 C6 115.44(13) . . ?
C8 Si1 C6 107.60(14) . . ?
C7 Si1 C6 105.28(16) . . ?
C9 O1 C16 115.6(4) . . ?
C9 O1 K1 84.8(2) . . ?
C16 O1 K1 91.23(19) . . ?
C10 O2 C11 124.8(4) . . ?
C10 O2 K1 115.9(3) . . ?
C11 O2 K1 103.0(3) . . ?
C12 O3 C13 109.6(4) . . ?
C12 O3 K1 117.6(3) . . ?
C13 O3 K1 117.5(2) . . ?
C15 O4 C14 116.4(3) . . ?
C15 O4 K1 122.13(19) . . ?
C14 O4 K1 103.9(2) . . ?
O1 C9 C10 105.9(5) . . ?
O2 C10 C9 112.3(4) . . ?
C12 C11 O2 117.5(5) . . ?
C11 C12 O3 109.5(4) . . ?
O3 C13 C14 108.7(3) . . ?
O4 C14 C13 113.8(3) . . ?
O4 C15 C16 109.9(3) . . ?
O1 C16 C15 109.9(3) . . ?
C22 C17 C18 118.1(3) . . ?
C22 C17 C23 121.3(3) . . ?
C18 C17 C23 120.6(3) . . ?
C19 C18 C17 120.8(3) . . ?
C20 C19 C18 120.2(3) . . ?
C19 C20 C21 119.4(3) . . ?
C22 C21 C20 120.2(3) . . ?
C21 C22 C17 121.3(3) . . ?

loop_
_geom_bond_atom_site_label_1
_geom_bond_atom_site_label_2
_geom_bond_distance
_geom_bond_site_symmetry_2
_geom_bond_publ_flag
K1 O2 2.778(2) . ?
K1 O3 2.800(2) . ?
K1 O4 2.816(2) . ?
K1 N1 2.853(2) . ?
K1 N2 2.858(2) . ?
K1 N1 2.858(2) 2_666 ?
K1 N2 2.912(2) 2_666 ?
K1 O1 3.227(3) . ?
N1 C1 1.342(3) . ?
N1 C5 1.376(3) . ?
N1 K1 2.858(2) 2_666 ?
N2 C5 1.339(3) . ?
N2 Si1 1.692(2) . ?
N2 K1 2.912(2) 2_666 ?
C1 C2 1.379(3) . ?
C2 C3 1.382(4) . ?
C3 C4 1.372(3) . ?
C4 C5 1.433(3) . ?
Si1 C8 1.870(3) . ?
Si1 C7 1.872(3) . ?
Si1 C6 1.876(3) . ?
O1 C9 1.386(5) . ?
O1 C16 1.409(4) . ?
O2 C10 1.421(6) . ?
O2 C11 1.516(7) . ?
O3 C12 1.412(5) . ?
O3 C13 1.420(5) . ?
O4 C15 1.402(4) . ?
O4 C14 1.430(4) . ?
C9 C10 1.484(8) . ?
C11 C12 1.386(8) . ?
C13 C14 1.455(6) . ?
C15 C16 1.428(5) . ?
C17 C22 1.377(4) . ?
C17 C18 1.391(4) . ?
C17 C23 1.504(4) . ?
C18 C19 1.377(4) . ?
C19 C20 1.376(5) . ?
C20 C21 1.380(5) . ?
C21 C22 1.372(4) . ?
